data_4079466
loop_
_publ_author_name
'Ikpo, Nduka'
'Barbon, Stephanie M.'
'Drover, Marcus W.'
'Dawe, Louise N.'
'Kerton, Francesca M.'

_publ_section_title
;
 Aluminum Methyl and Chloro Complexes Bearing Monoanionic Aminephenolate
 Ligands: Synthesis, Characterization, and Use in Polymerizations
;
_journal_issue 23
_journal_name_full Organometallics
_journal_page_first 8145
_journal_paper_doi 10.1021/om300757u
_journal_volume 31
_journal_year 2012
_chemical_formula_moiety 'C41 H69 Al N4 O2, C7 H8'
_chemical_formula_sum 'C48 H77 Al N4 O2'
_chemical_formula_weight 769.14
_chemical_name_systematic
; 
 ? 
;
_space_group_IT_number 2
_symmetry_cell_setting triclinic
_symmetry_Int_Tables_number 2
_symmetry_space_group_name_Hall '-P 1'
_symmetry_space_group_name_H-M 'P -1'
_atom_sites_solution_hydrogens geom
_atom_sites_solution_primary direct
_atom_sites_solution_secondary difmap
_audit_creation_method SHELXL-97
_cell_angle_alpha 100.407(3)
_cell_angle_beta 108.304(4)
_cell_angle_gamma 105.925(3)
_cell_formula_units_Z 2
_cell_length_a 11.663(3)
_cell_length_b 13.140(4)
_cell_length_c 17.086(5)
_cell_measurement_reflns_used 9780
_cell_measurement_temperature 153(2)
_cell_measurement_theta_max 30.6644
_cell_measurement_theta_min 2.0878
_cell_volume 2286.2(11)
_computing_cell_refinement 'CrystalClear (Rigaku/MSC Inc., 2005)'
_computing_data_collection 'CrystalClear (Rigaku/MSC Inc., 2005)'
_computing_data_reduction 'CrystalClear (Rigaku/MSC Inc., 2005)'
_computing_molecular_graphics 'CrystalStructure3.7.0(Rigaku/MSC Inc.,2005)'
_computing_publication_material 'CrystalStructure3.7.0(Rigaku/MSC Inc.,2005)'
_computing_structure_refinement 'SHELXL-97 (Acta Cryst., 2008, A64, 112-122)'
_computing_structure_solution 'SHELXL-97 (Acta Cryst., 2008, A64, 112-122)'
_diffrn_ambient_temperature 153(2)
_diffrn_detector_area_resol_mean 14.63
_diffrn_measured_fraction_theta_full 0.986
_diffrn_measured_fraction_theta_max 0.986
_diffrn_measurement_device_type 'Rigaku Saturn'
_diffrn_measurement_method \w
_diffrn_radiation_monochromator 'graphite - Rigaku SHINE'
_diffrn_radiation_source 'fine-focus sealed tube'
_diffrn_radiation_type MoK\a
_diffrn_radiation_wavelength 0.71075
_diffrn_reflns_av_R_equivalents 0.0267
_diffrn_reflns_av_sigmaI/netI 0.0364
_diffrn_reflns_limit_h_max 14
_diffrn_reflns_limit_h_min -12
_diffrn_reflns_limit_k_max 12
_diffrn_reflns_limit_k_min -16
_diffrn_reflns_limit_l_max 21
_diffrn_reflns_limit_l_min -19
_diffrn_reflns_number 20390
_diffrn_reflns_theta_full 26.50
_diffrn_reflns_theta_max 26.50
_diffrn_reflns_theta_min 2.60
_exptl_absorpt_coefficient_mu 0.085
_exptl_absorpt_correction_T_max 0.9926
_exptl_absorpt_correction_T_min 0.9859
_exptl_absorpt_correction_type numerical
_exptl_absorpt_process_details '(T. Higashi, 2000)'
_exptl_crystal_colour Colorless
_exptl_crystal_density_diffrn 1.117
_exptl_crystal_density_method 'not measured'
_exptl_crystal_description Prism
_exptl_crystal_F_000 844
_exptl_crystal_size_max 0.29
_exptl_crystal_size_mid 0.26
_exptl_crystal_size_min 0.14
_refine_diff_density_max 0.575
_refine_diff_density_min -0.316
_refine_diff_density_rms 0.046
_refine_ls_extinction_method none
_refine_ls_goodness_of_fit_ref 1.068
_refine_ls_hydrogen_treatment constr
_refine_ls_matrix_type full
_refine_ls_number_parameters 524
_refine_ls_number_reflns 9356
_refine_ls_number_restraints 6
_refine_ls_restrained_S_all 1.070
_refine_ls_R_factor_all 0.0685
_refine_ls_R_factor_gt 0.0615
_refine_ls_shift/su_max 0.001
_refine_ls_shift/su_mean 0.000
_refine_ls_structure_factor_coef Fsqd
_refine_ls_weighting_details 'calc w=1/[\s^2^(Fo^2^)+(0.0717P)^2^+1.1099P] where P=(Fo^2^+2Fc^2^)/3'
_refine_ls_weighting_scheme calc
_refine_ls_wR_factor_gt 0.1542
_refine_ls_wR_factor_ref 0.1605
_reflns_number_gt 8365
_reflns_number_total 9356
_reflns_threshold_expression >2sigma(I)
_cod_data_source_file om300757u_si_002.cif
_cod_data_source_block 2
_cod_depositor_comments
;
The following automatic conversions were performed:

'_exptl_absorpt_correction_type' value 'Numerical' changed to
'numerical' according to
/home/saulius/struct/CIF-dictionaries/cif_core.dic dictionary named
'cif_core.dic' version 2.4.2 from 2011-04-26.

Automatic conversion script
Id: cif_fix_values 1891 2012-01-12 08:04:46Z andrius 
;
_cod_database_code 4079466

loop_
_symmetry_equiv_pos_as_xyz
'x, y, z'
'-x, -y, -z'

loop_
_atom_site_label
_atom_site_type_symbol
_atom_site_fract_x
_atom_site_fract_y
_atom_site_fract_z
_atom_site_U_iso_or_equiv
_atom_site_adp_type
_atom_site_occupancy
_atom_site_symmetry_multiplicity
_atom_site_calc_flag
_atom_site_refinement_flags
_atom_site_disorder_assembly
_atom_site_disorder_group
Al1 Al 0.35622(5) 0.06074(4) 0.31406(3) 0.02586(14) Uani 1 1 d . . .
O1 O 0.28329(12) 0.13961(10) 0.25323(8) 0.0279(3) Uani 1 1 d . . .
O2 O 0.47841(12) 0.02246(10) 0.28755(8) 0.0278(3) Uani 1 1 d . . .
N1 N 0.50409(14) 0.21394(12) 0.40036(9) 0.0264(3) Uani 1 1 d . . .
N2 N 0.66419(17) 0.36279(14) 0.57611(10) 0.0363(4) Uani 1 1 d . . .
N3 N 0.21689(14) -0.09062(12) 0.21647(9) 0.0269(3) Uani 1 1 d . A .
N4 N 0.00028(17) -0.30033(14) 0.16865(12) 0.0407(4) Uani 1 1 d . . .
C1 C 0.32490(17) 0.24250(14) 0.24484(11) 0.0247(3) Uani 1 1 d . . .
C2 C 0.23785(16) 0.28651(14) 0.19612(11) 0.0252(3) Uani 1 1 d . . .
C3 C 0.09062(17) 0.22651(15) 0.15915(12) 0.0300(4) Uani 1 1 d . . .
C4 C 0.0463(2) 0.19778(18) 0.23047(14) 0.0400(5) Uani 1 1 d . . .
H4A H 0.0935 0.1541 0.2578 0.048 Uiso 1 1 calc R . .
H4B H -0.0465 0.1547 0.2055 0.048 Uiso 1 1 calc R . .
H4C H 0.0635 0.2661 0.2737 0.048 Uiso 1 1 calc R . .
C5 C 0.05226(19) 0.12199(16) 0.08546(13) 0.0371(4) Uani 1 1 d . . .
H5A H 0.0981 0.0741 0.1068 0.045 Uiso 1 1 calc R . .
H5B H 0.0753 0.1429 0.0387 0.045 Uiso 1 1 calc R . .
H5C H -0.0411 0.0823 0.0639 0.045 Uiso 1 1 calc R . .
C6 C 0.01649(19) 0.29862(17) 0.12212(14) 0.0395(5) Uani 1 1 d . . .
H6A H -0.0765 0.2593 0.1034 0.047 Uiso 1 1 calc R . .
H6B H 0.0359 0.3140 0.0727 0.047 Uiso 1 1 calc R . .
H6C H 0.0429 0.3685 0.1666 0.047 Uiso 1 1 calc R . .
C7 C 0.29068(17) 0.38842(14) 0.18387(11) 0.0269(4) Uani 1 1 d . . .
H7 H 0.2332 0.4160 0.1486 0.032 Uiso 1 1 calc R . .
C8 C 0.42197(17) 0.45277(14) 0.21981(11) 0.0270(4) Uani 1 1 d . . .
C9 C 0.47412(19) 0.56557(15) 0.20548(13) 0.0335(4) Uani 1 1 d . . .
C10 C 0.3763(3) 0.5835(3) 0.1326(2) 0.0830(11) Uani 1 1 d . . .
H10A H 0.4117 0.6581 0.1282 0.100 Uiso 1 1 calc R . .
H10B H 0.2973 0.5756 0.1439 0.100 Uiso 1 1 calc R . .
H10C H 0.3561 0.5286 0.0785 0.100 Uiso 1 1 calc R . .
C11 C 0.5090(5) 0.6569(2) 0.2876(2) 0.1064(16) Uani 1 1 d . . .
H11A H 0.5782 0.6510 0.3350 0.128 Uiso 1 1 calc R . .
H11B H 0.4329 0.6489 0.3022 0.128 Uiso 1 1 calc R . .
H11C H 0.5383 0.7293 0.2781 0.128 Uiso 1 1 calc R . .
C12 C 0.5961(3) 0.5798(2) 0.1887(2) 0.0711(9) Uani 1 1 d . . .
H12A H 0.5766 0.5268 0.1338 0.085 Uiso 1 1 calc R . .
H12B H 0.6594 0.5667 0.2354 0.085 Uiso 1 1 calc R . .
H12C H 0.6317 0.6553 0.1860 0.085 Uiso 1 1 calc R . .
C13 C 0.50285(17) 0.41215(14) 0.27333(11) 0.0271(4) Uani 1 1 d . . .
H13 H 0.5921 0.4557 0.3024 0.032 Uiso 1 1 calc R . .
C14 C 0.45673(16) 0.30893(14) 0.28570(11) 0.0253(3) Uani 1 1 d . . .
C15 C 0.55204(17) 0.26914(15) 0.34136(11) 0.0266(4) Uani 1 1 d . . .
H15A H 0.6328 0.3329 0.3765 0.032 Uiso 1 1 calc R . .
H15B H 0.5728 0.2162 0.3039 0.032 Uiso 1 1 calc R . .
C16 C 0.45733(18) 0.28503(16) 0.45195(12) 0.0307(4) Uani 1 1 d . . .
H16A H 0.4150 0.2417 0.4834 0.037 Uiso 1 1 calc R . .
H16B H 0.3917 0.3060 0.4122 0.037 Uiso 1 1 calc R . .
C17 C 0.56475(19) 0.38955(16) 0.51635(12) 0.0350(4) Uani 1 1 d . . .
H17A H 0.6037 0.4359 0.4851 0.042 Uiso 1 1 calc R . .
H17B H 0.5283 0.4327 0.5490 0.042 Uiso 1 1 calc R . .
C18 C 0.7660(2) 0.46314(19) 0.63898(13) 0.0476(5) Uani 1 1 d . . .
H18A H 0.8082 0.5082 0.6091 0.057 Uiso 1 1 calc R . .
H18B H 0.8298 0.4431 0.6799 0.057 Uiso 1 1 calc R . .
H18C H 0.7283 0.5055 0.6701 0.057 Uiso 1 1 calc R . .
C19 C 0.71717(19) 0.29672(16) 0.52937(12) 0.0341(4) Uani 1 1 d . . .
H19A H 0.7810 0.2758 0.5706 0.041 Uiso 1 1 calc R . .
H19B H 0.7622 0.3413 0.4997 0.041 Uiso 1 1 calc R . .
C20 C 0.61061(18) 0.19284(15) 0.46341(11) 0.0304(4) Uani 1 1 d . . .
H20A H 0.6492 0.1517 0.4311 0.037 Uiso 1 1 calc R . .
H20B H 0.5732 0.1450 0.4944 0.037 Uiso 1 1 calc R . .
C21 C 0.48274(17) -0.03995(14) 0.21683(11) 0.0250(3) Uani 1 1 d . . .
C22 C 0.59939(17) -0.05421(14) 0.21663(11) 0.0276(4) Uani 1 1 d . . .
C23 C 0.72710(17) -0.00422(15) 0.29702(12) 0.0308(4) Uani 1 1 d . . .
C24 C 0.7091(2) -0.03635(17) 0.37572(12) 0.0363(4) Uani 1 1 d . . .
H24A H 0.6342 -0.0216 0.3824 0.044 Uiso 1 1 calc R . .
H24B H 0.7866 0.0073 0.4276 0.044 Uiso 1 1 calc R . .
H24C H 0.6949 -0.1153 0.3674 0.044 Uiso 1 1 calc R . .
C25 C 0.77806(19) 0.12206(16) 0.31552(13) 0.0361(4) Uani 1 1 d . . .
H25A H 0.7935 0.1406 0.2658 0.043 Uiso 1 1 calc R . .
H25B H 0.8590 0.1544 0.3665 0.043 Uiso 1 1 calc R . .
H25C H 0.7141 0.1518 0.3261 0.043 Uiso 1 1 calc R . .
C26 C 0.83363(19) -0.04459(17) 0.28355(14) 0.0391(5) Uani 1 1 d . . .
H26A H 0.8023 -0.1256 0.2665 0.047 Uiso 1 1 calc R . .
H26B H 0.9103 -0.0153 0.3374 0.047 Uiso 1 1 calc R . .
H26C H 0.8561 -0.0184 0.2382 0.047 Uiso 1 1 calc R . .
C27 C 0.59738(18) -0.11153(15) 0.13865(12) 0.0307(4) Uani 1 1 d . . .
H27 H 0.6758 -0.1189 0.1378 0.037 Uiso 1 1 calc R . .
C28 C 0.48835(19) -0.15876(15) 0.06184(12) 0.0310(4) Uani 1 1 d . A .
C29 C 0.4968(2) -0.21335(18) -0.02264(13) 0.0412(5) Uani 1 1 d . . .
C30 C 0.5784(8) -0.2907(6) -0.0059(4) 0.0653(19) Uani 0.60 1 d PD A 1
H30A H 0.5870 -0.3226 -0.0593 0.078 Uiso 0.60 1 calc PR A 1
H30B H 0.5346 -0.3504 0.0133 0.078 Uiso 0.60 1 calc PR A 1
H30C H 0.6643 -0.2473 0.0388 0.078 Uiso 0.60 1 calc PR A 1
C31 C 0.5735(9) -0.1223(4) -0.0514(4) 0.095(2) Uani 0.60 1 d PD A 1
H31A H 0.6592 -0.0816 -0.0056 0.114 Uiso 0.60 1 calc PR A 1
H31B H 0.5272 -0.0712 -0.0628 0.114 Uiso 0.60 1 calc PR A 1
H31C H 0.5828 -0.1561 -0.1039 0.114 Uiso 0.60 1 calc PR A 1
C32 C 0.3724(5) -0.2835(6) -0.0916(3) 0.0679(18) Uani 0.60 1 d PD A 1
H32A H 0.3867 -0.3163 -0.1423 0.082 Uiso 0.60 1 calc PR A 1
H32B H 0.3188 -0.2386 -0.1067 0.082 Uiso 0.60 1 calc PR A 1
H32C H 0.3285 -0.3424 -0.0719 0.082 Uiso 0.60 1 calc PR A 1
C33 C 0.6099(10) -0.2274(13) -0.0180(6) 0.115(6) Uani 0.40 1 d PD A 2
H33A H 0.5994 -0.2706 -0.0746 0.138 Uiso 0.40 1 calc PR A 2
H33B H 0.6338 -0.2668 0.0245 0.138 Uiso 0.40 1 calc PR A 2
H33C H 0.6781 -0.1549 -0.0006 0.138 Uiso 0.40 1 calc PR A 2
C34 C 0.4401(11) -0.1533(8) -0.0903(5) 0.079(3) Uani 0.40 1 d PD A 2
H34A H 0.4784 -0.0729 -0.0637 0.095 Uiso 0.40 1 calc PR A 2
H34B H 0.3461 -0.1771 -0.1077 0.095 Uiso 0.40 1 calc PR A 2
H34C H 0.4607 -0.1727 -0.1410 0.095 Uiso 0.40 1 calc PR A 2
C35 C 0.3799(12) -0.3329(8) -0.0634(7) 0.089(4) Uani 0.40 1 d PD A 2
H35A H 0.3835 -0.3737 -0.1160 0.107 Uiso 0.40 1 calc PR A 2
H35B H 0.2969 -0.3218 -0.0771 0.107 Uiso 0.40 1 calc PR A 2
H35C H 0.3890 -0.3752 -0.0215 0.107 Uiso 0.40 1 calc PR A 2
C36 C 0.37427(18) -0.15048(15) 0.06597(11) 0.0299(4) Uani 1 1 d . . .
H36 H 0.2966 -0.1855 0.0161 0.036 Uiso 1 1 calc R A .
C37 C 0.37043(17) -0.09220(14) 0.14113(11) 0.0265(4) Uani 1 1 d . A .
C38 C 0.24307(17) -0.08179(15) 0.13734(11) 0.0280(4) Uani 1 1 d . . .
H38A H 0.2424 -0.0095 0.1286 0.034 Uiso 1 1 calc R A .
H38B H 0.1725 -0.1404 0.0869 0.034 Uiso 1 1 calc R . .
C39 C 0.23227(18) -0.19183(14) 0.23931(12) 0.0305(4) Uani 1 1 d . . .
H39A H 0.2294 -0.1880 0.2970 0.037 Uiso 1 1 calc R A .
H39B H 0.3181 -0.1932 0.2426 0.037 Uiso 1 1 calc R . .
C40 C 0.1289(2) -0.29838(16) 0.17499(13) 0.0372(4) Uani 1 1 d . A .
H40A H 0.1341 -0.3048 0.1177 0.045 Uiso 1 1 calc R . .
H40B H 0.1440 -0.3624 0.1934 0.045 Uiso 1 1 calc R . .
C41 C -0.0998(2) -0.4041(2) 0.10863(18) 0.0586(7) Uani 1 1 d . . .
H41A H -0.1850 -0.4019 0.1037 0.070 Uiso 1 1 calc R . .
H41B H -0.0871 -0.4661 0.1301 0.070 Uiso 1 1 calc R . .
H41C H -0.0942 -0.4137 0.0519 0.070 Uiso 1 1 calc R . .
C42 C -0.02156(19) -0.20625(17) 0.14189(13) 0.0381(4) Uani 1 1 d . A .
H42A H -0.1073 -0.2061 0.1397 0.046 Uiso 1 1 calc R . .
H42B H -0.0217 -0.2132 0.0832 0.046 Uiso 1 1 calc R . .
C43 C 0.08175(17) -0.09792(16) 0.20331(13) 0.0328(4) Uani 1 1 d . . .
H43A H 0.0657 -0.0365 0.1810 0.039 Uiso 1 1 calc R A .
H43B H 0.0736 -0.0873 0.2599 0.039 Uiso 1 1 calc R . .
C44 C 0.2990(2) 0.02129(17) 0.40568(13) 0.0395(5) Uani 1 1 d . . .
H44A H 0.2401 0.0592 0.4137 0.047 Uiso 1 1 calc R . .
H44B H 0.3743 0.0441 0.4597 0.047 Uiso 1 1 calc R . .
H44C H 0.2542 -0.0589 0.3889 0.047 Uiso 1 1 calc R . .
C45 C 0.8812(3) 0.4427(4) 0.3285(2) 0.1017(14) Uani 1 1 d . . .
H45A H 0.7892 0.3998 0.2953 0.122 Uiso 1 1 calc R . .
H45B H 0.9171 0.4059 0.3700 0.122 Uiso 1 1 calc R . .
H45C H 0.9270 0.4480 0.2893 0.122 Uiso 1 1 calc R . .
C46 C 0.8968(2) 0.5566(3) 0.37589(19) 0.0752(10) Uani 1 1 d . . .
C47 C 0.8687(3) 0.5753(3) 0.44897(18) 0.0778(10) Uani 1 1 d . . .
H47 H 0.8430 0.5147 0.4705 0.093 Uiso 1 1 calc R . .
C48 C 0.8764(4) 0.6781(3) 0.4918(2) 0.1000(13) Uani 1 1 d . . .
H48 H 0.8546 0.6878 0.5411 0.120 Uiso 1 1 calc R . .
C49 C 0.9164(4) 0.7668(4) 0.4618(4) 0.1189(18) Uani 1 1 d . . .
H49 H 0.9239 0.8388 0.4903 0.143 Uiso 1 1 calc R . .
C50 C 0.9458(4) 0.7481(5) 0.3885(4) 0.124(2) Uani 1 1 d . . .
H50 H 0.9738 0.8082 0.3671 0.149 Uiso 1 1 calc R . .
C51 C 0.9350(3) 0.6454(5) 0.3473(3) 0.1058(17) Uani 1 1 d . . .
H51 H 0.9546 0.6351 0.2972 0.127 Uiso 1 1 calc R . .

loop_
_atom_site_aniso_label
_atom_site_aniso_U_11
_atom_site_aniso_U_22
_atom_site_aniso_U_33
_atom_site_aniso_U_23
_atom_site_aniso_U_13
_atom_site_aniso_U_12
Al1 0.0287(3) 0.0262(3) 0.0252(3) 0.0089(2) 0.0126(2) 0.0100(2)
O1 0.0270(6) 0.0242(6) 0.0314(6) 0.0096(5) 0.0106(5) 0.0074(5)
O2 0.0292(6) 0.0282(6) 0.0252(6) 0.0047(5) 0.0111(5) 0.0103(5)
N1 0.0292(7) 0.0297(8) 0.0238(7) 0.0092(6) 0.0113(6) 0.0131(6)
N2 0.0398(9) 0.0383(9) 0.0255(8) 0.0040(7) 0.0086(7) 0.0137(7)
N3 0.0269(7) 0.0264(8) 0.0290(7) 0.0113(6) 0.0120(6) 0.0085(6)
N4 0.0360(9) 0.0322(9) 0.0481(10) 0.0110(8) 0.0181(8) 0.0019(7)
C1 0.0296(9) 0.0229(8) 0.0242(8) 0.0077(6) 0.0130(7) 0.0096(7)
C2 0.0258(8) 0.0254(8) 0.0236(8) 0.0048(6) 0.0098(7) 0.0087(7)
C3 0.0256(9) 0.0294(9) 0.0328(9) 0.0091(7) 0.0086(7) 0.0096(7)
C4 0.0333(10) 0.0447(12) 0.0493(12) 0.0184(9) 0.0222(9) 0.0145(9)
C5 0.0346(10) 0.0300(10) 0.0350(10) 0.0059(8) 0.0038(8) 0.0074(8)
C6 0.0286(9) 0.0374(11) 0.0478(12) 0.0134(9) 0.0073(9) 0.0127(8)
C7 0.0298(9) 0.0263(9) 0.0258(8) 0.0077(7) 0.0109(7) 0.0113(7)
C8 0.0312(9) 0.0246(9) 0.0269(8) 0.0069(7) 0.0133(7) 0.0101(7)
C9 0.0342(10) 0.0274(9) 0.0418(10) 0.0144(8) 0.0162(8) 0.0106(8)
C10 0.0513(16) 0.0705(19) 0.121(3) 0.070(2) 0.0129(17) 0.0097(14)
C11 0.198(5) 0.0264(13) 0.102(3) 0.0100(15) 0.097(3) 0.0097(19)
C12 0.0584(16) 0.0609(17) 0.128(3) 0.0601(18) 0.0560(18) 0.0276(14)
C13 0.0249(8) 0.0251(9) 0.0275(8) 0.0051(7) 0.0096(7) 0.0056(7)
C14 0.0256(8) 0.0267(9) 0.0235(8) 0.0065(7) 0.0097(7) 0.0095(7)
C15 0.0259(8) 0.0279(9) 0.0259(8) 0.0086(7) 0.0105(7) 0.0085(7)
C16 0.0334(9) 0.0343(10) 0.0274(9) 0.0072(7) 0.0134(7) 0.0159(8)
C17 0.0401(11) 0.0333(10) 0.0325(10) 0.0067(8) 0.0148(8) 0.0154(8)
C18 0.0508(13) 0.0462(13) 0.0304(10) -0.0007(9) 0.0092(9) 0.0097(10)
C19 0.0355(10) 0.0384(10) 0.0269(9) 0.0097(8) 0.0078(8) 0.0157(8)
C20 0.0340(9) 0.0314(9) 0.0274(9) 0.0103(7) 0.0099(7) 0.0149(8)
C21 0.0292(9) 0.0220(8) 0.0250(8) 0.0077(6) 0.0126(7) 0.0078(7)
C22 0.0301(9) 0.0240(8) 0.0302(9) 0.0093(7) 0.0135(7) 0.0088(7)
C23 0.0273(9) 0.0297(9) 0.0343(9) 0.0073(7) 0.0113(8) 0.0104(7)
C24 0.0370(10) 0.0396(11) 0.0317(10) 0.0104(8) 0.0092(8) 0.0172(9)
C25 0.0307(9) 0.0309(10) 0.0424(11) 0.0053(8) 0.0132(8) 0.0090(8)
C26 0.0312(10) 0.0375(11) 0.0452(11) 0.0055(9) 0.0123(9) 0.0140(8)
C27 0.0347(10) 0.0303(9) 0.0341(9) 0.0120(7) 0.0189(8) 0.0138(8)
C28 0.0396(10) 0.0277(9) 0.0290(9) 0.0092(7) 0.0178(8) 0.0111(8)
C29 0.0591(13) 0.0382(11) 0.0325(10) 0.0092(8) 0.0250(10) 0.0187(10)
C30 0.088(5) 0.085(4) 0.039(3) 0.008(3) 0.028(3) 0.057(4)
C31 0.187(7) 0.047(3) 0.081(4) 0.019(3) 0.107(5) 0.021(4)
C32 0.050(3) 0.103(5) 0.037(3) -0.014(3) 0.011(2) 0.036(3)
C33 0.053(5) 0.235(18) 0.035(5) -0.025(8) 0.018(4) 0.059(9)
C34 0.142(8) 0.082(6) 0.045(4) 0.028(4) 0.057(5) 0.057(6)
C35 0.101(8) 0.061(6) 0.078(8) -0.023(5) 0.043(7) 0.005(5)
C36 0.0338(9) 0.0276(9) 0.0257(8) 0.0088(7) 0.0099(7) 0.0083(7)
C37 0.0288(9) 0.0253(8) 0.0263(8) 0.0094(7) 0.0118(7) 0.0081(7)
C38 0.0279(9) 0.0299(9) 0.0262(8) 0.0100(7) 0.0105(7) 0.0088(7)
C39 0.0351(10) 0.0254(9) 0.0341(9) 0.0132(7) 0.0154(8) 0.0101(8)
C40 0.0405(11) 0.0289(10) 0.0431(11) 0.0125(8) 0.0189(9) 0.0093(8)
C41 0.0473(13) 0.0407(13) 0.0676(16) 0.0075(11) 0.0186(12) -0.0051(11)
C42 0.0290(9) 0.0402(11) 0.0420(11) 0.0126(9) 0.0143(8) 0.0067(8)
C43 0.0273(9) 0.0356(10) 0.0386(10) 0.0131(8) 0.0161(8) 0.0103(8)
C44 0.0465(12) 0.0352(11) 0.0337(10) 0.0095(8) 0.0177(9) 0.0074(9)
C45 0.0523(18) 0.152(4) 0.078(2) 0.010(2) 0.0221(17) 0.021(2)
C46 0.0314(12) 0.115(3) 0.0595(17) 0.0389(18) 0.0048(12) 0.0021(14)
C47 0.076(2) 0.070(2) 0.0479(15) 0.0189(14) 0.0080(14) -0.0156(16)
C48 0.104(3) 0.080(2) 0.0613(19) 0.0146(18) -0.0018(19) -0.006(2)
C49 0.070(2) 0.080(3) 0.136(4) 0.042(3) -0.031(3) -0.0039(19)
C50 0.0477(19) 0.150(5) 0.172(5) 0.129(4) 0.007(2) 0.017(2)
C51 0.0415(16) 0.183(5) 0.110(3) 0.108(3) 0.0237(18) 0.029(2)

loop_
_atom_type_symbol
_atom_type_description
_atom_type_scat_dispersion_real
_atom_type_scat_dispersion_imag
_atom_type_scat_source
C C 0.0033 0.0016 'International Tables Vol C Tables 4.2.6.8 and 6.1.1.4'
H H 0.0000 0.0000 'International Tables Vol C Tables 4.2.6.8 and 6.1.1.4'
Al Al 0.0645 0.0514 'International Tables Vol C Tables 4.2.6.8 and 6.1.1.4'
N N 0.0061 0.0033 'International Tables Vol C Tables 4.2.6.8 and 6.1.1.4'
O O 0.0106 0.0060 'International Tables Vol C Tables 4.2.6.8 and 6.1.1.4'

loop_
_geom_angle_atom_site_label_1
_geom_angle_atom_site_label_2
_geom_angle_atom_site_label_3
_geom_angle
O1 Al1 O2 116.96(6)
O1 Al1 C44 119.01(8)
O2 Al1 C44 124.03(8)
O1 Al1 N1 88.13(6)
O2 Al1 N1 88.33(6)
C44 Al1 N1 93.26(8)
O1 Al1 N3 89.78(6)
O2 Al1 N3 87.14(6)
C44 Al1 N3 93.13(8)
N1 Al1 N3 173.51(6)
C1 O1 Al1 135.07(11)
C21 O2 Al1 135.47(11)
C16 N1 C20 106.75(13)
C16 N1 C15 111.57(14)
C20 N1 C15 110.46(14)
C16 N1 Al1 113.96(11)
C20 N1 Al1 110.77(11)
C15 N1 Al1 103.37(10)
C17 N2 C19 110.51(14)
C17 N2 C18 110.89(17)
C19 N2 C18 110.97(17)
C39 N3 C43 107.08(14)
C39 N3 C38 111.46(13)
C43 N3 C38 110.92(14)
C39 N3 Al1 112.53(11)
C43 N3 Al1 111.26(11)
C38 N3 Al1 103.66(10)
C42 N4 C40 109.41(15)
C42 N4 C41 110.72(19)
C40 N4 C41 111.17(18)
O1 C1 C14 120.01(15)
O1 C1 C2 121.50(15)
C14 C1 C2 118.48(15)
C7 C2 C1 117.49(15)
C7 C2 C3 120.39(15)
C1 C2 C3 122.12(15)
C4 C3 C5 110.98(16)
C4 C3 C2 110.13(15)
C5 C3 C2 109.77(15)
C4 C3 C6 106.26(16)
C5 C3 C6 107.22(15)
C2 C3 C6 112.40(15)
C3 C4 H4A 109.5
C3 C4 H4B 109.5
H4A C4 H4B 109.5
C3 C4 H4C 109.5
H4A C4 H4C 109.5
H4B C4 H4C 109.5
C3 C5 H5A 109.5
C3 C5 H5B 109.5
H5A C5 H5B 109.5
C3 C5 H5C 109.5
H5A C5 H5C 109.5
H5B C5 H5C 109.5
C3 C6 H6A 109.5
C3 C6 H6B 109.5
H6A C6 H6B 109.5
C3 C6 H6C 109.5
H6A C6 H6C 109.5
H6B C6 H6C 109.5
C2 C7 C8 124.65(16)
C2 C7 H7 117.7
C8 C7 H7 117.7
C13 C8 C7 116.33(16)
C13 C8 C9 121.32(16)
C7 C8 C9 122.26(16)
C10 C9 C12 109.3(2)
C10 C9 C11 107.8(3)
C12 C9 C11 106.7(3)
C10 C9 C8 112.33(18)
C12 C9 C8 111.62(17)
C11 C9 C8 108.84(18)
C9 C10 H10A 109.5
C9 C10 H10B 109.5
H10A C10 H10B 109.5
C9 C10 H10C 109.5
H10A C10 H10C 109.5
H10B C10 H10C 109.5
C9 C11 H11A 109.5
C9 C11 H11B 109.5
H11A C11 H11B 109.5
C9 C11 H11C 109.5
H11A C11 H11C 109.5
H11B C11 H11C 109.5
C9 C12 H12A 109.5
C9 C12 H12B 109.5
H12A C12 H12B 109.5
C9 C12 H12C 109.5
H12A C12 H12C 109.5
H12B C12 H12C 109.5
C8 C13 C14 121.75(16)
C8 C13 H13 119.1
C14 C13 H13 119.1
C13 C14 C1 120.89(16)
C13 C14 C15 118.19(15)
C1 C14 C15 120.89(15)
C14 C15 N1 113.37(14)
C14 C15 H15A 108.9
N1 C15 H15A 108.9
C14 C15 H15B 108.9
N1 C15 H15B 108.9
H15A C15 H15B 107.7
N1 C16 C17 113.11(15)
N1 C16 H16A 109.0
C17 C16 H16A 109.0
N1 C16 H16B 109.0
C17 C16 H16B 109.0
H16A C16 H16B 107.8
N2 C17 C16 110.95(16)
N2 C17 H17A 109.4
C16 C17 H17A 109.4
N2 C17 H17B 109.4
C16 C17 H17B 109.4
H17A C17 H17B 108.0
N2 C18 H18A 109.5
N2 C18 H18B 109.5
H18A C18 H18B 109.5
N2 C18 H18C 109.5
H18A C18 H18C 109.5
H18B C18 H18C 109.5
N2 C19 C20 110.75(16)
N2 C19 H19A 109.5
C20 C19 H19A 109.5
N2 C19 H19B 109.5
C20 C19 H19B 109.5
H19A C19 H19B 108.1
N1 C20 C19 114.40(15)
N1 C20 H20A 108.7
C19 C20 H20A 108.7
N1 C20 H20B 108.7
C19 C20 H20B 108.7
H20A C20 H20B 107.6
O2 C21 C37 120.08(15)
O2 C21 C22 121.54(15)
C37 C21 C22 118.38(15)
C27 C22 C21 117.46(16)
C27 C22 C23 119.70(16)
C21 C22 C23 122.77(15)
C25 C23 C24 110.97(16)
C25 C23 C26 106.57(15)
C24 C23 C26 106.22(16)
C25 C23 C22 108.96(15)
C24 C23 C22 111.56(15)
C26 C23 C22 112.45(15)
C23 C24 H24A 109.5
C23 C24 H24B 109.5
H24A C24 H24B 109.5
C23 C24 H24C 109.5
H24A C24 H24C 109.5
H24B C24 H24C 109.5
C23 C25 H25A 109.5
C23 C25 H25B 109.5
H25A C25 H25B 109.5
C23 C25 H25C 109.5
H25A C25 H25C 109.5
H25B C25 H25C 109.5
C23 C26 H26A 109.5
C23 C26 H26B 109.5
H26A C26 H26B 109.5
C23 C26 H26C 109.5
H26A C26 H26C 109.5
H26B C26 H26C 109.5
C28 C27 C22 124.67(17)
C28 C27 H27 117.7
C22 C27 H27 117.7
C36 C28 C27 116.27(16)
C36 C28 C29 122.47(18)
C27 C28 C29 121.24(18)
C33 C29 C32 122.8(6)
C33 C29 C28 117.6(4)
C32 C29 C28 114.8(3)
C32 C29 C31 111.9(4)
C28 C29 C31 108.5(2)
C32 C29 C30 105.9(4)
C28 C29 C30 109.8(3)
C31 C29 C30 105.7(4)
C33 C29 C34 117.0(7)
C28 C29 C34 106.0(3)
C30 C29 C34 142.9(4)
C33 C29 C35 109.6(8)
C28 C29 C35 105.7(4)
C31 C29 C35 140.3(5)
C34 C29 C35 98.7(6)
C29 C30 H30A 109.5
C29 C30 H30B 109.5
H30A C30 H30B 109.5
C29 C30 H30C 109.5
H30A C30 H30C 109.5
H30B C30 H30C 109.5
C29 C31 H31A 109.5
C29 C31 H31B 109.5
H31A C31 H31B 109.5
C29 C31 H31C 109.5
H31A C31 H31C 109.5
H31B C31 H31C 109.5
C29 C32 H32A 109.5
C29 C32 H32B 109.5
H32A C32 H32B 109.5
C29 C32 H32C 109.5
H32A C32 H32C 109.5
H32B C32 H32C 109.5
C29 C33 H33A 109.5
C29 C33 H33B 109.5
H33A C33 H33B 109.5
C29 C33 H33C 109.5
H33A C33 H33C 109.5
H33B C33 H33C 109.5
C29 C34 H34A 109.5
C29 C34 H34B 109.5
H34A C34 H34B 109.5
C29 C34 H34C 109.5
H34A C34 H34C 109.5
H34B C34 H34C 109.5
C29 C35 H35A 109.5
C29 C35 H35B 109.5
H35A C35 H35B 109.5
C29 C35 H35C 109.5
H35A C35 H35C 109.5
H35B C35 H35C 109.5
C28 C36 C37 121.80(17)
C28 C36 H36 119.1
C37 C36 H36 119.1
C36 C37 C21 121.13(16)
C36 C37 C38 117.69(16)
C21 C37 C38 121.10(15)
N3 C38 C37 113.61(14)
N3 C38 H38A 108.8
C37 C38 H38A 108.8
N3 C38 H38B 108.8
C37 C38 H38B 108.8
H38A C38 H38B 107.7
N3 C39 C40 113.12(15)
N3 C39 H39A 109.0
C40 C39 H39A 109.0
N3 C39 H39B 109.0
C40 C39 H39B 109.0
H39A C39 H39B 107.8
N4 C40 C39 110.77(16)
N4 C40 H40A 109.5
C39 C40 H40A 109.5
N4 C40 H40B 109.5
C39 C40 H40B 109.5
H40A C40 H40B 108.1
N4 C41 H41A 109.5
N4 C41 H41B 109.5
H41A C41 H41B 109.5
N4 C41 H41C 109.5
H41A C41 H41C 109.5
H41B C41 H41C 109.5
N4 C42 C43 111.40(17)
N4 C42 H42A 109.3
C43 C42 H42A 109.3
N4 C42 H42B 109.3
C43 C42 H42B 109.3
H42A C42 H42B 108.0
N3 C43 C42 114.60(15)
N3 C43 H43A 108.6
C42 C43 H43A 108.6
N3 C43 H43B 108.6
C42 C43 H43B 108.6
H43A C43 H43B 107.6
Al1 C44 H44A 109.5
Al1 C44 H44B 109.5
H44A C44 H44B 109.5
Al1 C44 H44C 109.5
H44A C44 H44C 109.5
H44B C44 H44C 109.5
C46 C45 H45A 109.5
C46 C45 H45B 109.5
H45A C45 H45B 109.5
C46 C45 H45C 109.5
H45A C45 H45C 109.5
H45B C45 H45C 109.5
C51 C46 C47 117.2(4)
C51 C46 C45 121.5(4)
C47 C46 C45 121.3(3)
C48 C47 C46 122.8(3)
C48 C47 H47 118.6
C46 C47 H47 118.6
C47 C48 C49 118.8(4)
C47 C48 H48 120.6
C49 C48 H48 120.6
C48 C49 C50 118.4(5)
C48 C49 H49 120.8
C50 C49 H49 120.8
C51 C50 C49 121.1(4)
C51 C50 H50 119.5
C49 C50 H50 119.5
C50 C51 C46 121.8(4)
C50 C51 H51 119.1
C46 C51 H51 119.1

loop_
_geom_bond_atom_site_label_1
_geom_bond_atom_site_label_2
_geom_bond_distance
Al1 O1 1.7875(13)
Al1 O2 1.7903(14)
Al1 C44 1.981(2)
Al1 N1 2.1509(16)
Al1 N3 2.1686(16)
O1 C1 1.356(2)
O2 C21 1.356(2)
N1 C16 1.494(2)
N1 C20 1.496(2)
N1 C15 1.500(2)
N2 C17 1.456(3)
N2 C19 1.458(2)
N2 C18 1.460(3)
N3 C39 1.493(2)
N3 C43 1.494(2)
N3 C38 1.494(2)
N4 C42 1.451(3)
N4 C40 1.462(3)
N4 C41 1.463(3)
C1 C14 1.408(2)
C1 C2 1.423(2)
C2 C7 1.395(2)
C2 C3 1.538(2)
C3 C4 1.533(3)
C3 C5 1.535(3)
C3 C6 1.539(3)
C4 H4A 0.9800
C4 H4B 0.9800
C4 H4C 0.9800
C5 H5A 0.9800
C5 H5B 0.9800
C5 H5C 0.9800
C6 H6A 0.9800
C6 H6B 0.9800
C6 H6C 0.9800
C7 C8 1.396(3)
C7 H7 0.9500
C8 C13 1.386(2)
C8 C9 1.535(3)
C9 C10 1.506(3)
C9 C12 1.507(3)
C9 C11 1.529(3)
C10 H10A 0.9800
C10 H10B 0.9800
C10 H10C 0.9800
C11 H11A 0.9800
C11 H11B 0.9800
C11 H11C 0.9800
C12 H12A 0.9800
C12 H12B 0.9800
C12 H12C 0.9800
C13 C14 1.396(2)
C13 H13 0.9500
C14 C15 1.499(2)
C15 H15A 0.9900
C15 H15B 0.9900
C16 C17 1.520(3)
C16 H16A 0.9900
C16 H16B 0.9900
C17 H17A 0.9900
C17 H17B 0.9900
C18 H18A 0.9800
C18 H18B 0.9800
C18 H18C 0.9800
C19 C20 1.520(3)
C19 H19A 0.9900
C19 H19B 0.9900
C20 H20A 0.9900
C20 H20B 0.9900
C21 C37 1.408(2)
C21 C22 1.424(2)
C22 C27 1.397(3)
C22 C23 1.545(3)
C23 C25 1.535(3)
C23 C24 1.538(3)
C23 C26 1.541(3)
C24 H24A 0.9800
C24 H24B 0.9800
C24 H24C 0.9800
C25 H25A 0.9800
C25 H25B 0.9800
C25 H25C 0.9800
C26 H26A 0.9800
C26 H26B 0.9800
C26 H26C 0.9800
C27 C28 1.396(3)
C27 H27 0.9500
C28 C36 1.387(3)
C28 C29 1.537(3)
C29 C33 1.362(10)
C29 C32 1.464(6)
C29 C31 1.540(5)
C29 C30 1.577(6)
C29 C34 1.591(8)
C29 C35 1.626(10)
C30 H30A 0.9800
C30 H30B 0.9800
C30 H30C 0.9800
C31 H31A 0.9800
C31 H31B 0.9800
C31 H31C 0.9800
C32 H32A 0.9800
C32 H32B 0.9800
C32 H32C 0.9800
C33 H33A 0.9800
C33 H33B 0.9800
C33 H33C 0.9800
C34 H34A 0.9800
C34 H34B 0.9800
C34 H34C 0.9800
C35 H35A 0.9800
C35 H35B 0.9800
C35 H35C 0.9800
C36 C37 1.392(2)
C36 H36 0.9500
C37 C38 1.511(2)
C38 H38A 0.9900
C38 H38B 0.9900
C39 C40 1.519(3)
C39 H39A 0.9900
C39 H39B 0.9900
C40 H40A 0.9900
C40 H40B 0.9900
C41 H41A 0.9800
C41 H41B 0.9800
C41 H41C 0.9800
C42 C43 1.518(3)
C42 H42A 0.9900
C42 H42B 0.9900
C43 H43A 0.9900
C43 H43B 0.9900
C44 H44A 0.9800
C44 H44B 0.9800
C44 H44C 0.9800
C45 C46 1.499(5)
C45 H45A 0.9800
C45 H45B 0.9800
C45 H45C 0.9800
C46 C51 1.362(5)
C46 C47 1.385(4)
C47 C48 1.380(5)
C47 H47 0.9500
C48 C49 1.380(6)
C48 H48 0.9500
C49 C50 1.396(7)
C49 H49 0.9500
C50 C51 1.356(7)
C50 H50 0.9500
C51 H51 0.9500
